data_7030481
loop_
_publ_author_name
'Nasani, Rajendar'
'Saha, Manideepa'
'Mobin, Shaikh M.'
'Martins, Lu\'isa M D R S'
'Pombeiro, Armando J. L.'
'Kirillov, Alexander M.'
'Mukhopadhyay, Suman'

_publ_section_title
;
 Copper-organic frameworks assembled from in situ generated
 5-(4-pyridyl)tetrazole building blocks: synthesis, structural features,
 topological analysis and catalytic oxidation of alcohols.
;
_journal_issue 26
_journal_name_full 'Dalton transactions (Cambridge, England : 2003)'
_journal_page_first 9944
_journal_page_last 9954
_journal_paper_doi 10.1039/c4dt00531g
_journal_volume 43
_journal_year 2014
_chemical_formula_sum 'C12 H8 Cu N10 O2'
_chemical_formula_weight 387.82
_chemical_name_systematic
;
 ?
;
_space_group_IT_number 60
_symmetry_cell_setting orthorhombic
_symmetry_space_group_name_Hall '-P 2n 2ab'
_symmetry_space_group_name_H-M 'P b c n'
_atom_sites_solution_hydrogens geom
_atom_sites_solution_primary direct
_atom_sites_solution_secondary difmap
_audit_creation_method SHELXL-97
_cell_angle_alpha 90.00
_cell_angle_beta 90.00
_cell_angle_gamma 90.00
_cell_formula_units_Z 4
_cell_length_a 11.9883(7)
_cell_length_b 16.0417(6)
_cell_length_c 13.0715(7)
_cell_measurement_reflns_used 4200
_cell_measurement_temperature 150(2)
_cell_measurement_theta_max 32.5216
_cell_measurement_theta_min 2.9737
_cell_volume 2513.8(2)
_computing_cell_refinement 'CrysAlis RED, Oxford Diffraction Ltd.,'
_computing_data_collection 'CrysAlis CCD, Oxford Diffraction Ltd.,'
_computing_data_reduction 'CrysAlis RED, Oxford Diffraction Ltd.,'
_computing_molecular_graphics Ortep3
_computing_publication_material Shelx97
_computing_structure_refinement 'SHELXL-97 (Sheldrick, 1997)'
_computing_structure_solution 'SHELXS-97 (Sheldrick, 1997)'
_diffrn_ambient_temperature 150(2)
_diffrn_detector_area_resol_mean 15.9948
_diffrn_measured_fraction_theta_full 0.998
_diffrn_measured_fraction_theta_max 0.998
_diffrn_measurement_device_type 'OXFORD DIFFRACTION SUPER NOVA'
_diffrn_measurement_method \w/q-scan
_diffrn_radiation_monochromator graphite
_diffrn_radiation_source 'Micro-Focus (Mo) X-ray Source'
_diffrn_radiation_type MoK\a
_diffrn_radiation_wavelength 0.71073
_diffrn_reflns_av_R_equivalents 0.0931
_diffrn_reflns_av_unetI/netI 0.0498
_diffrn_reflns_limit_h_max 13
_diffrn_reflns_limit_h_min -14
_diffrn_reflns_limit_k_max 19
_diffrn_reflns_limit_k_min -19
_diffrn_reflns_limit_l_max 15
_diffrn_reflns_limit_l_min -15
_diffrn_reflns_number 19402
_diffrn_reflns_theta_full 25.00
_diffrn_reflns_theta_max 25.00
_diffrn_reflns_theta_min 2.98
_exptl_absorpt_coefficient_mu 0.889
_exptl_absorpt_correction_T_max 0.8493
_exptl_absorpt_correction_T_min 0.7890
_exptl_absorpt_correction_type multi-scan
_exptl_absorpt_process_details
;
CrysAlis RED, Oxford Diffraction Ltd.,
Version 1.171.31.7 (release 18-10-2006 CrysAlis171 .NET)
(compiled Oct 18 2006,16:28:17)
Empirical absorption correction using spherical harmonics,
 implemented in SCALE3 ABSPACK scaling algorithm.
;
_exptl_crystal_colour blue
_exptl_crystal_density_diffrn 1.025
_exptl_crystal_density_method 'not measured'
_exptl_crystal_description BLOCK
_exptl_crystal_F_000 780
_exptl_crystal_size_max 0.28
_exptl_crystal_size_mid 0.23
_exptl_crystal_size_min 0.19
_platon_squeeze_details
;
;
_refine_diff_density_max 0.406
_refine_diff_density_min -0.472
_refine_diff_density_rms 0.099
_refine_ls_extinction_method none
_refine_ls_goodness_of_fit_ref 1.091
_refine_ls_hydrogen_treatment riding
_refine_ls_matrix_type full
_refine_ls_number_parameters 115
_refine_ls_number_reflns 2218
_refine_ls_number_restraints 0
_refine_ls_restrained_S_all 1.091
_refine_ls_R_factor_all 0.0741
_refine_ls_R_factor_gt 0.0587
_refine_ls_shift/su_max 0.000
_refine_ls_shift/su_mean 0.000
_refine_ls_structure_factor_coef Fsqd
_refine_ls_weighting_details 'calc w=1/[\s^2^(Fo^2^)+(0.0923P)^2^+2.7945P] where P=(Fo^2^+2Fc^2^)/3'
_refine_ls_weighting_scheme calc
_refine_ls_wR_factor_gt 0.1743
_refine_ls_wR_factor_ref 0.1858
_reflns_number_gt 1709
_reflns_number_total 2218
_reflns_threshold_expression >2sigma(I)
_cod_data_source_file c4dt00531g2.cif
_cod_data_source_block sm053
_cod_depositor_comments
;
The following automatic conversions were performed:

'_symmetry_cell_setting' value 'Orthorhombic' changed to
'orthorhombic' according to
/usr/data/users/saulius/crontab/automatic-downloads/rss-feeds/RSC/lib/dictionaries/cif_core.dic
dictionary named 'cif_core.dic' version 2.4.2 from 2011-04-26.

Automatic conversion script
Id: cif_fix_values 2281 2013-09-26 08:29:07Z andrius 

 Adding full bibliography for 7030480--7030481.cif.
;
_cod_database_code 7030481

loop_
_symmetry_equiv_pos_as_xyz
'x, y, z'
'-x+1/2, -y+1/2, z+1/2'
'x+1/2, -y+1/2, -z'
'-x, y, -z+1/2'
'-x, -y, -z'
'x-1/2, y-1/2, -z-1/2'
'-x-1/2, y-1/2, z'
'x, -y, z-1/2'

loop_
_atom_site_label
_atom_site_type_symbol
_atom_site_fract_x
_atom_site_fract_y
_atom_site_fract_z
_atom_site_U_iso_or_equiv
_atom_site_adp_type
_atom_site_occupancy
_atom_site_symmetry_multiplicity
_atom_site_calc_flag
_atom_site_refinement_flags
Cu1 Cu 0.0000 0.0000 0.5000 0.0273(3) Uani 1 2 d S
N1 N 0.0955(3) -0.1035(2) 0.4697(3) 0.0346(8) Uani 1 1 d .
N2 N 0.1074(3) 0.0764(2) 0.4280(2) 0.0352(8) Uani 1 1 d .
N3 N 0.1311(4) 0.0805(3) 0.3300(3) 0.0618(13) Uani 1 1 d .
N4 N 0.1993(5) 0.1449(3) 0.3155(3) 0.0749(17) Uani 1 1 d .
N5 N 0.1562(3) 0.1376(2) 0.4786(3) 0.0400(9) Uani 1 1 d .
C1 C 0.1445(5) -0.1479(3) 0.5441(3) 0.0497(13) Uani 1 1 d .
H1 H 0.1351 -0.1298 0.6127 0.060 Uiso 1 1 calc R
C2 C 0.2067(5) -0.2174(3) 0.5270(4) 0.0538(14) Uani 1 1 d .
H2 H 0.2406 -0.2458 0.5827 0.065 Uiso 1 1 calc R
C3 C 0.2206(4) -0.2466(3) 0.4276(3) 0.0422(11) Uani 1 1 d .
C4 C 0.1690(5) -0.2017(3) 0.3511(4) 0.0649(17) Uani 1 1 d .
H4 H 0.1754 -0.2192 0.2819 0.078 Uiso 1 1 calc R
C5 C 0.1084(5) -0.1319(3) 0.3749(3) 0.0567(15) Uani 1 1 d .
H5 H 0.0738 -0.1021 0.3206 0.068 Uiso 1 1 calc R
C6 C 0.2134(4) 0.1786(3) 0.4069(3) 0.0427(11) Uani 1 1 d .
O1 O 0.1036(3) 0.0248(2) 0.6534(2) 0.0453(8) Uani 1 1 d .

loop_
_atom_site_aniso_label
_atom_site_aniso_U_11
_atom_site_aniso_U_22
_atom_site_aniso_U_33
_atom_site_aniso_U_23
_atom_site_aniso_U_13
_atom_site_aniso_U_12
Cu1 0.0269(5) 0.0157(4) 0.0392(5) 0.0000(2) 0.0030(3) -0.0003(2)
N1 0.035(2) 0.0257(17) 0.0434(18) 0.0000(14) 0.0035(16) 0.0065(15)
N2 0.038(2) 0.0252(16) 0.0421(18) -0.0004(13) 0.0038(15) -0.0053(15)
N3 0.081(4) 0.059(3) 0.045(2) -0.0100(18) 0.011(2) -0.045(2)
N4 0.108(4) 0.076(3) 0.041(2) -0.008(2) 0.010(2) -0.061(3)
N5 0.048(3) 0.0276(19) 0.0447(19) -0.0026(15) 0.0032(17) -0.0123(17)
C1 0.074(4) 0.039(2) 0.036(2) -0.0045(19) -0.007(2) 0.024(2)
C2 0.070(4) 0.045(3) 0.046(2) -0.003(2) -0.012(2) 0.025(3)
C3 0.048(3) 0.037(2) 0.041(2) -0.0002(17) -0.001(2) 0.016(2)
C4 0.095(5) 0.060(3) 0.040(2) -0.006(2) -0.004(3) 0.045(3)
C5 0.087(4) 0.048(3) 0.035(2) 0.004(2) -0.001(2) 0.031(3)
C6 0.050(3) 0.040(2) 0.038(2) -0.0044(18) -0.0002(19) -0.015(2)
O1 0.049(2) 0.0479(18) 0.0389(16) -0.0017(13) -0.0068(14) -0.0008(15)

loop_
_atom_type_symbol
_atom_type_description
_atom_type_scat_dispersion_real
_atom_type_scat_dispersion_imag
_atom_type_scat_source
C C 0.0033 0.0016 'International Tables Vol C Tables 4.2.6.8 and 6.1.1.4'
H H 0.0000 0.0000 'International Tables Vol C Tables 4.2.6.8 and 6.1.1.4'
N N 0.0061 0.0033 'International Tables Vol C Tables 4.2.6.8 and 6.1.1.4'
O O 0.0106 0.0060 'International Tables Vol C Tables 4.2.6.8 and 6.1.1.4'
Cu Cu 0.3201 1.2651 'International Tables Vol C Tables 4.2.6.8 and 6.1.1.4'

loop_
_geom_angle_atom_site_label_1
_geom_angle_atom_site_label_2
_geom_angle_atom_site_label_3
_geom_angle
_geom_angle_site_symmetry_1
_geom_angle_site_symmetry_3
N2 Cu1 N2 180.00(14) . 5_556
N2 Cu1 N1 87.38(14) . 5_556
N2 Cu1 N1 92.62(14) 5_556 5_556
N2 Cu1 N1 92.62(14) . .
N2 Cu1 N1 87.38(14) 5_556 .
N1 Cu1 N1 180.0 5_556 .
N2 Cu1 O1 92.38(12) . 5_556
N2 Cu1 O1 87.62(12) 5_556 5_556
N1 Cu1 O1 90.39(13) 5_556 5_556
N1 Cu1 O1 89.61(13) . 5_556
N2 Cu1 O1 87.62(12) . .
N2 Cu1 O1 92.38(12) 5_556 .
N1 Cu1 O1 89.61(13) 5_556 .
N1 Cu1 O1 90.39(13) . .
O1 Cu1 O1 180.0 5_556 .
C5 N1 C1 116.3(4) . .
C5 N1 Cu1 121.4(3) . .
C1 N1 Cu1 122.2(3) . .
N3 N2 N5 110.8(3) . .
N3 N2 Cu1 128.7(3) . .
N5 N2 Cu1 120.2(3) . .
N2 N3 N4 108.1(3) . .
C6 N4 N3 105.5(4) . .
N2 N5 C6 104.1(3) . .
N1 C1 C2 123.9(4) . .
N1 C1 H1 118.1 . .
C2 C1 H1 118.1 . .
C1 C2 C3 119.6(4) . .
C1 C2 H2 120.2 . .
C3 C2 H2 120.2 . .
C4 C3 C2 116.6(4) . .
C4 C3 C6 122.5(4) . 7_655
C2 C3 C6 120.9(4) . 7_655
C5 C4 C3 120.0(4) . .
C5 C4 H4 120.0 . .
C3 C4 H4 120.0 . .
N1 C5 C4 123.5(4) . .
N1 C5 H5 118.2 . .
C4 C5 H5 118.2 . .
N4 C6 N5 111.5(4) . .
N4 C6 C3 124.9(4) . 7_665
N5 C6 C3 123.5(4) . 7_665

loop_
_geom_bond_atom_site_label_1
_geom_bond_atom_site_label_2
_geom_bond_distance
_geom_bond_site_symmetry_2
Cu1 N2 2.011(3) .
Cu1 N2 2.011(3) 5_556
Cu1 N1 2.056(3) 5_556
Cu1 N1 2.056(3) .
Cu1 O1 2.391(3) 5_556
Cu1 O1 2.391(3) .
N1 C5 1.329(5) .
N1 C1 1.340(6) .
N2 N3 1.314(5) .
N2 N5 1.320(5) .
N3 N4 1.331(6) .
N4 C6 1.323(6) .
N5 C6 1.335(6) .
C1 C2 1.359(6) .
C1 H1 0.9500 .
C2 C3 1.391(6) .
C2 H2 0.9500 .
C3 C4 1.379(6) .
C3 C6 1.463(6) 7_655
C4 C5 1.370(7) .
C4 H4 0.9500 .
C5 H5 0.9500 .
C6 C3 1.463(6) 7_665

loop_
_geom_torsion_atom_site_label_1
_geom_torsion_atom_site_label_2
_geom_torsion_atom_site_label_3
_geom_torsion_atom_site_label_4
_geom_torsion
_geom_torsion_site_symmetry_1
_geom_torsion_site_symmetry_4
N2 Cu1 N1 C5 -67.5(4) . .
N2 Cu1 N1 C5 112.5(4) 5_556 .
N1 Cu1 N1 C5 -178(84) 5_556 .
O1 Cu1 N1 C5 24.9(4) 5_556 .
O1 Cu1 N1 C5 -155.1(4) . .
N2 Cu1 N1 C1 115.1(4) . .
N2 Cu1 N1 C1 -64.9(4) 5_556 .
N1 Cu1 N1 C1 4(83) 5_556 .
O1 Cu1 N1 C1 -152.5(4) 5_556 .
O1 Cu1 N1 C1 27.5(4) . .
N2 Cu1 N2 N3 151(100) 5_556 .
N1 Cu1 N2 N3 -112.4(4) 5_556 .
N1 Cu1 N2 N3 67.6(4) . .
O1 Cu1 N2 N3 -22.1(4) 5_556 .
O1 Cu1 N2 N3 157.9(4) . .
N2 Cu1 N2 N5 -36(100) 5_556 .
N1 Cu1 N2 N5 60.3(3) 5_556 .
N1 Cu1 N2 N5 -119.7(3) . .
O1 Cu1 N2 N5 150.6(3) 5_556 .
O1 Cu1 N2 N5 -29.4(3) . .
N5 N2 N3 N4 1.3(6) . .
Cu1 N2 N3 N4 174.6(4) . .
N2 N3 N4 C6 -0.7(7) . .
N3 N2 N5 C6 -1.4(5) . .
Cu1 N2 N5 C6 -175.3(3) . .
C5 N1 C1 C2 1.4(8) . .
Cu1 N1 C1 C2 179.0(4) . .
N1 C1 C2 C3 -1.1(9) . .
C1 C2 C3 C4 0.1(8) . .
C1 C2 C3 C6 -179.6(5) . 7_655
C2 C3 C4 C5 0.4(9) . .
C6 C3 C4 C5 -179.8(5) 7_655 .
C1 N1 C5 C4 -0.8(8) . .
Cu1 N1 C5 C4 -178.4(5) . .
C3 C4 C5 N1 -0.1(10) . .
N3 N4 C6 N5 -0.1(7) . .
N3 N4 C6 C3 -177.7(5) . 7_665
N2 N5 C6 N4 0.9(6) . .
N2 N5 C6 C3 178.5(4) . 7_665

loop_
_platon_squeeze_void_nr
_platon_squeeze_void_average_x
_platon_squeeze_void_average_y
_platon_squeeze_void_average_z
_platon_squeeze_void_volume
_platon_squeeze_void_count_electrons
_platon_squeeze_void_content
1 0.000 0.500 -0.007 582 82 ' '
2 0.500 0.000 -0.011 582 82 ' '
